data_2242306
loop_
_publ_author_name
'Yartsev, Yegor'
'Lyubashov, Pavel'
'Povstyanoy, Vyacheslav'
'Povstyaniy, Mykhailo'
'Lebedyeva, Iryna'

_publ_section_title
;
 Crystal structure of ethyl
 2-methyl-5,10-dioxo-4-phenyl-5,10-dihydro-4<i>H</i>-11-thia-1,4a-diazabenzo[<i>b</i>]fluorene-3-carboxylate
;
_journal_coeditor_code ZQ2240
_journal_issue 2
_journal_name_full 'Acta Crystallographica Section E'
_journal_page_first 124
_journal_page_last 126
_journal_paper_doi 10.1107/S2056989018000117
_journal_volume 74
_journal_year 2018
_chemical_formula_iupac 'C24 H18 N2 O4 S'
_chemical_formula_moiety 'C24 H18 N2 O4 S'
_chemical_formula_sum 'C24 H18 N2 O4 S'
_chemical_formula_weight 430.46
_chemical_name_systematic
;
Ethyl 2-methyl-5,10-dioxo-4-phenyl-5,10-dihydro-4<i>H</i>-11-thia-1,4a-\
diazabenzo[<i>b</i>]fluorene-3-carboxylate
;
_space_group_crystal_system orthorhombic
_space_group_IT_number 19
_space_group_name_Hall 'P 2ac 2ab'
_space_group_name_H-M_alt 'P 21 21 21'
_symmetry_space_group_name_Hall 'P 2ac 2ab'
_symmetry_space_group_name_H-M 'P 21 21 21'
_atom_sites_solution_hydrogens geom
_atom_sites_solution_primary difmap
_atom_sites_solution_secondary difmap
_audit_creation_method SHELXL-2014/7
_cell_angle_alpha 90
_cell_angle_beta 90
_cell_angle_gamma 90
_cell_formula_units_Z 4
_cell_length_a 8.1038(3)
_cell_length_b 13.3915(6)
_cell_length_c 18.7377(9)
_cell_measurement_reflns_used 3614
_cell_measurement_temperature 293(2)
_cell_measurement_theta_max 29.0
_cell_measurement_theta_min 3.0
_cell_volume 2033.45(15)
_computing_cell_refinement
;
(CrysAlisPro; Oxford Diffraction, 2010
;
_computing_data_collection
;
(CrysAlisPro; Oxford Diffraction, 2010
;
_computing_data_reduction
;
(CrysAlisPro; Oxford Diffraction, 2010
;
_computing_molecular_graphics
;
Mercury (Macrae <i>et al.</i>,  2008)
;
_computing_publication_material
;
publCIF (Westrip, 2010)
;
_computing_structure_refinement
;
<i>SHELXL2014/7</i> (Sheldrick, 2015b)
;
_computing_structure_solution
;
SHELXT (Sheldrick, 2015a)
;
_diffrn_ambient_temperature 293(2)
_diffrn_detector_area_resol_mean 16.1827
_diffrn_measured_fraction_theta_full 0.998
_diffrn_measured_fraction_theta_max 0.998
_diffrn_measurement_device_type 'Oxford Diffraction Xcalibur, Sapphire3'
_diffrn_measurement_method \w-scan
_diffrn_radiation_type MoK\a
_diffrn_radiation_wavelength 0.71073
_diffrn_reflns_av_R_equivalents 0.0166
_diffrn_reflns_limit_h_max 9
_diffrn_reflns_limit_h_min -9
_diffrn_reflns_limit_k_max 15
_diffrn_reflns_limit_k_min -13
_diffrn_reflns_limit_l_max 22
_diffrn_reflns_limit_l_min -22
_diffrn_reflns_number 6202
_diffrn_reflns_theta_full 24.992
_diffrn_reflns_theta_max 24.992
_diffrn_reflns_theta_min 3.042
_exptl_absorpt_coefficient_mu 0.194
_exptl_absorpt_correction_T_max 1.000
_exptl_absorpt_correction_T_min 0.991
_exptl_absorpt_correction_type multi-scan
_exptl_absorpt_process_details
;
(CrysAlisPro; Oxford Diffraction, 2010
;
_exptl_crystal_colour red
_exptl_crystal_density_diffrn 1.406
_exptl_crystal_description block
_exptl_crystal_F_000 896
_exptl_crystal_size_max 0.140
_exptl_crystal_size_mid 0.140
_exptl_crystal_size_min 0.120
_refine_diff_density_max 0.130
_refine_diff_density_min -0.137
_refine_ls_abs_structure_details
;
Flack <i>x</i> determined using 1207 quotients
[(<i>I</i>^+^)-(<i>I</i>^-^)]/[(<i>I</i>^+^)+(<i>I</i>^-^)]
(Parsons <i>et al.</i>,  2013).
;
_refine_ls_abs_structure_Flack 0.00(4)
_refine_ls_extinction_method none
_refine_ls_goodness_of_fit_ref 1.031
_refine_ls_hydrogen_treatment constr
_refine_ls_matrix_type full
_refine_ls_number_parameters 282
_refine_ls_number_reflns 3574
_refine_ls_number_restraints 0
_refine_ls_restrained_S_all 1.031
_refine_ls_R_factor_all 0.0428
_refine_ls_R_factor_gt 0.0352
_refine_ls_shift/su_max 0.000
_refine_ls_shift/su_mean 0.000
_refine_ls_structure_factor_coef Fsqd
_refine_ls_weighting_details 'w=1/[\s^2^(Fo^2^)+(0.0436P)^2^+0.1932P] where P=(Fo^2^+2Fc^2^)/3'
_refine_ls_weighting_scheme calc
_refine_ls_wR_factor_gt 0.0825
_refine_ls_wR_factor_ref 0.0873
_reflns_number_gt 3160
_reflns_number_total 3574
_reflns_threshold_expression 'I > 2\s(I)'
_cod_data_source_file zq2240sup1.cif
_cod_data_source_block I
_cod_original_cell_volume 2033.44(15)
_cod_database_code 2242306
_shelx_space_group_comment
;
The symmetry employed for this shelxl refinement is uniquely defined
by the following loop, which should always be used as a source of
symmetry information in preference to the above space-group names.
They are only intended as comments.
;
_shelx_estimated_absorpt_t_min 0.973
_shelx_estimated_absorpt_t_max 0.977

loop_
_space_group_symop_operation_xyz
'x, y, z'
'-x+1/2, -y, z+1/2'
'x+1/2, -y+1/2, -z'
'-x, y+1/2, -z+1/2'

loop_
_atom_site_type_symbol
_atom_site_label
_atom_site_fract_x
_atom_site_fract_y
_atom_site_fract_z
_atom_site_U_iso_or_equiv
_atom_site_adp_type
_atom_site_calc_flag
_atom_site_occupancy
S S1 0.70278(10) 0.68425(6) 0.96988(5) 0.0577(2) Uani d 1
O O1 0.7487(4) 0.6165(2) 0.81545(17) 0.0925(9) Uani d 1
O O2 1.0119(3) 0.97193(18) 0.87923(13) 0.0727(7) Uani d 1
O O3 1.0162(4) 1.08986(18) 1.09805(13) 0.0801(8) Uani d 1
O O4 0.9283(2) 1.03242(17) 1.20226(11) 0.0561(6) Uani d 1
N N1 0.8225(3) 0.86059(16) 0.98532(12) 0.0414(5) Uani d 1
N N2 0.7164(3) 0.78761(17) 1.09161(14) 0.0499(6) Uani d 1
C C1 0.9415(4) 0.8572(3) 0.78826(16) 0.0527(8) Uani d 1
C C2 1.0157(4) 0.9143(3) 0.73617(18) 0.0670(10) Uani d 1
H H2 1.0638 0.9752 0.7478 0.080 Uiso calc 1
C C3 1.0179(5) 0.8804(4) 0.6664(2) 0.0827(12) Uani d 1
H H3 1.0673 0.9191 0.6311 0.099 Uiso calc 1
C C4 0.9489(5) 0.7914(4) 0.6487(2) 0.0890(14) Uani d 1
H H4 0.9493 0.7704 0.6014 0.107 Uiso calc 1
C C5 0.8785(5) 0.7318(4) 0.7004(2) 0.0766(11) Uani d 1
H H5 0.8338 0.6701 0.6881 0.092 Uiso calc 1
C C6 0.8745(4) 0.7644(3) 0.77107(18) 0.0589(9) Uani d 1
C C7 0.8000(4) 0.7003(3) 0.82700(19) 0.0604(8) Uani d 1
C C8 0.7887(4) 0.7446(2) 0.89746(17) 0.0497(7) Uani d 1
C C9 0.8483(3) 0.8355(2) 0.91469(16) 0.0428(7) Uani d 1
C C10 0.9400(4) 0.8963(2) 0.86233(17) 0.0499(7) Uani d 1
C C11 0.7472(3) 0.7863(2) 1.02436(18) 0.0450(7) Uani d 1
C C12 0.8429(3) 0.96026(19) 1.01698(15) 0.0415(6) Uani d 1
H H12 0.9494 0.9872 1.0014 0.050 Uiso calc 1
C C13 0.8477(3) 0.9481(2) 1.09764(15) 0.0415(6) Uani d 1
C C14 0.7823(3) 0.8678(2) 1.13005(16) 0.0446(7) Uani d 1
C C15 0.7081(4) 1.0300(2) 0.99115(14) 0.0438(6) Uani d 1
C C16 0.5438(4) 1.0063(3) 0.99771(17) 0.0565(8) Uani d 1
H H16 0.5133 0.9456 1.0179 0.068 Uiso calc 1
C C17 0.4239(5) 1.0717(3) 0.9747(2) 0.0722(10) Uani d 1
H H17 0.3131 1.0548 0.9792 0.087 Uiso calc 1
C C18 0.4674(6) 1.1617(3) 0.9451(2) 0.0774(11) Uani d 1
H H18 0.3864 1.2060 0.9298 0.093 Uiso calc 1
C C19 0.6310(6) 1.1857(3) 0.9383(2) 0.0832(12) Uani d 1
H H19 0.6611 1.2466 0.9183 0.100 Uiso calc 1
C C20 0.7504(5) 1.1206(2) 0.9608(2) 0.0660(9) Uani d 1
H H20 0.8611 1.1374 0.9556 0.079 Uiso calc 1
C C21 0.9387(4) 1.0299(2) 1.13135(16) 0.0471(7) Uani d 1
C C22 1.0268(4) 1.1067(3) 1.23806(18) 0.0609(9) Uani d 1
H H22B 0.9735 1.1714 1.2355 0.073 Uiso calc 1
H H22A 1.1346 1.1117 1.2158 0.073 Uiso calc 1
C C23 1.0436(5) 1.0742(3) 1.3141(2) 0.0815(12) Uani d 1
H H23B 0.9359 1.0665 1.3348 0.122 Uiso calc 1
H H23C 1.1043 1.1236 1.3403 0.122 Uiso calc 1
H H23A 1.1012 1.0116 1.3160 0.122 Uiso calc 1
C C24 0.7765(4) 0.8499(2) 1.20923(17) 0.0594(8) Uani d 1
H H24C 0.8858 0.8554 1.2287 0.089 Uiso calc 1
H H24A 0.7341 0.7842 1.2184 0.089 Uiso calc 1
H H24B 0.7061 0.8986 1.2312 0.089 Uiso calc 1

loop_
_atom_site_aniso_label
_atom_site_aniso_U_11
_atom_site_aniso_U_22
_atom_site_aniso_U_33
_atom_site_aniso_U_12
_atom_site_aniso_U_13
_atom_site_aniso_U_23
S1 0.0570(4) 0.0437(4) 0.0725(5) -0.0110(4) 0.0073(4) -0.0060(4)
O1 0.105(2) 0.0743(17) 0.098(2) -0.0213(16) 0.0155(17) -0.0383(17)
O2 0.0955(17) 0.0606(14) 0.0620(14) -0.0237(14) 0.0224(14) -0.0034(13)
O3 0.121(2) 0.0638(14) 0.0554(13) -0.0474(16) -0.0102(15) 0.0097(13)
O4 0.0569(13) 0.0627(13) 0.0486(11) -0.0122(11) -0.0002(10) -0.0033(11)
N1 0.0428(12) 0.0360(12) 0.0452(13) -0.0025(10) 0.0018(11) 0.0033(11)
N2 0.0532(14) 0.0423(13) 0.0542(15) -0.0095(12) 0.0019(13) 0.0078(12)
C1 0.0458(16) 0.064(2) 0.0482(17) 0.0134(15) -0.0009(14) -0.0004(16)
C2 0.065(2) 0.082(3) 0.0540(19) 0.0140(19) 0.0023(18) 0.007(2)
C3 0.082(3) 0.115(4) 0.051(2) 0.020(3) 0.001(2) 0.009(2)
C4 0.080(3) 0.140(4) 0.047(2) 0.022(3) -0.003(2) -0.012(3)
C5 0.069(2) 0.096(3) 0.065(2) 0.015(2) -0.008(2) -0.024(2)
C6 0.0482(17) 0.073(2) 0.0555(19) 0.0138(16) -0.0033(16) -0.0110(18)
C7 0.0503(16) 0.060(2) 0.071(2) 0.0030(17) 0.0007(17) -0.0185(18)
C8 0.0419(15) 0.0473(16) 0.0598(18) 0.0009(14) 0.0013(15) -0.0053(15)
C9 0.0374(13) 0.0410(16) 0.0501(16) 0.0042(11) -0.0016(12) -0.0006(14)
C10 0.0487(17) 0.0497(18) 0.0514(17) 0.0037(15) 0.0036(14) 0.0034(15)
C11 0.0373(14) 0.0371(15) 0.0605(19) -0.0037(11) 0.0011(13) 0.0068(15)
C12 0.0478(15) 0.0309(13) 0.0458(15) -0.0033(11) 0.0024(12) 0.0032(13)
C13 0.0421(14) 0.0383(14) 0.0441(15) -0.0003(12) -0.0025(12) 0.0044(13)
C14 0.0417(14) 0.0446(15) 0.0475(16) -0.0003(13) 0.0005(14) 0.0079(14)
C15 0.0537(16) 0.0373(15) 0.0405(14) 0.0042(13) -0.0029(13) 0.0013(12)
C16 0.0561(18) 0.0533(17) 0.0600(18) 0.0068(15) -0.0048(15) 0.0014(16)
C17 0.063(2) 0.081(3) 0.072(2) 0.0174(19) -0.014(2) -0.007(2)
C18 0.099(3) 0.068(2) 0.065(2) 0.037(2) -0.022(2) -0.001(2)
C19 0.107(3) 0.056(2) 0.087(3) 0.019(2) -0.009(3) 0.020(2)
C20 0.074(2) 0.0463(18) 0.078(2) 0.0044(15) -0.0003(19) 0.0149(18)
C21 0.0526(16) 0.0405(16) 0.0482(16) -0.0021(14) -0.0042(14) 0.0065(15)
C22 0.062(2) 0.062(2) 0.0587(19) -0.0050(17) -0.0081(17) -0.0109(17)
C23 0.085(3) 0.101(3) 0.058(2) -0.009(2) -0.004(2) -0.010(2)
C24 0.071(2) 0.0556(18) 0.0518(18) -0.0078(16) 0.0021(17) 0.0139(16)

loop_
_atom_type_symbol
_atom_type_description
_atom_type_scat_dispersion_real
_atom_type_scat_dispersion_imag
_atom_type_scat_source
C C 0.0033 0.0016 'International Tables Vol C Tables 4.2.6.8 and 6.1.1.4'
H H 0.0000 0.0000 'International Tables Vol C Tables 4.2.6.8 and 6.1.1.4'
N N 0.0061 0.0033 'International Tables Vol C Tables 4.2.6.8 and 6.1.1.4'
O O 0.0106 0.0060 'International Tables Vol C Tables 4.2.6.8 and 6.1.1.4'
S S 0.1246 0.1234 'International Tables Vol C Tables 4.2.6.8 and 6.1.1.4'

loop_
_geom_angle_atom_site_label_1
_geom_angle_atom_site_label_2
_geom_angle_atom_site_label_3
_geom_angle
C8 S1 C11 90.57(14)
C21 O4 C22 116.5(2)
C11 N1 C9 113.6(2)
C11 N1 C12 119.4(2)
C9 N1 C12 126.2(2)
C11 N2 C14 116.2(2)
C2 C1 C6 120.1(3)
C2 C1 C10 118.0(3)
C6 C1 C10 121.9(3)
C1 C2 C3 119.5(4)
C1 C2 H2 120.3
C3 C2 H2 120.3
C4 C3 C2 120.8(4)
C4 C3 H3 119.6
C2 C3 H3 119.6
C3 C4 C5 120.5(4)
C3 C4 H4 119.7
C5 C4 H4 119.7
C4 C5 C6 119.7(4)
C4 C5 H5 120.2
C6 C5 H5 120.2
C1 C6 C5 119.3(4)
C1 C6 C7 120.7(3)
C5 C6 C7 120.0(4)
O1 C7 C8 121.2(3)
O1 C7 C6 123.2(3)
C8 C7 C6 115.6(3)
C9 C8 C7 124.4(3)
C9 C8 S1 112.3(2)
C7 C8 S1 123.3(2)
C8 C9 N1 113.3(3)
C8 C9 C10 121.3(3)
N1 C9 C10 125.4(3)
O2 C10 C9 122.0(3)
O2 C10 C1 122.4(3)
C9 C10 C1 115.5(3)
N2 C11 N1 126.6(3)
N2 C11 S1 123.1(2)
N1 C11 S1 110.3(2)
N1 C12 C15 110.4(2)
N1 C12 C13 107.9(2)
C15 C12 C13 113.7(2)
N1 C12 H12 108.2
C15 C12 H12 108.2
C13 C12 H12 108.2
C14 C13 C21 127.1(3)
C14 C13 C12 121.6(3)
C21 C13 C12 111.2(2)
C13 C14 N2 122.2(3)
C13 C14 C24 125.9(3)
N2 C14 C24 111.9(3)
C16 C15 C20 118.7(3)
C16 C15 C12 121.8(3)
C20 C15 C12 119.5(3)
C15 C16 C17 120.6(3)
C15 C16 H16 119.7
C17 C16 H16 119.7
C18 C17 C16 120.2(4)
C18 C17 H17 119.9
C16 C17 H17 119.9
C19 C18 C17 119.5(3)
C19 C18 H18 120.3
C17 C18 H18 120.3
C20 C19 C18 120.4(4)
C20 C19 H19 119.8
C18 C19 H19 119.8
C19 C20 C15 120.7(4)
C19 C20 H20 119.7
C15 C20 H20 119.7
O3 C21 O4 122.5(3)
O3 C21 C13 122.8(3)
O4 C21 C13 114.7(3)
O4 C22 C23 107.0(3)
O4 C22 H22B 110.3
C23 C22 H22B 110.3
O4 C22 H22A 110.3
C23 C22 H22A 110.3
H22B C22 H22A 108.6
C22 C23 H23B 109.5
C22 C23 H23C 109.5
H23B C23 H23C 109.5
C22 C23 H23A 109.5
H23B C23 H23A 109.5
H23C C23 H23A 109.5
C14 C24 H24C 109.5
C14 C24 H24A 109.5
H24C C24 H24A 109.5
C14 C24 H24B 109.5
H24C C24 H24B 109.5
H24A C24 H24B 109.5

loop_
_geom_bond_atom_site_label_1
_geom_bond_atom_site_label_2
_geom_bond_distance
S1 C8 1.726(3)
S1 C11 1.743(3)
O1 C7 1.216(4)
O2 C10 1.211(4)
O3 C21 1.195(3)
O4 C21 1.332(4)
O4 C22 1.441(4)
N1 C11 1.378(3)
N1 C9 1.381(4)
N1 C12 1.470(4)
N2 C11 1.285(4)
N2 C14 1.399(4)
C1 C2 1.378(5)
C1 C6 1.394(5)
C1 C10 1.484(4)
C2 C3 1.384(5)
C2 H2 0.9300
C3 C4 1.358(6)
C3 H3 0.9300
C4 C5 1.378(6)
C4 H4 0.9300
C5 C6 1.395(5)
C5 H5 0.9300
C6 C7 1.483(5)
C7 C8 1.451(5)
C8 C9 1.348(4)
C9 C10 1.476(4)
C12 C15 1.517(4)
C12 C13 1.521(4)
C12 H12 0.9800
C13 C14 1.344(4)
C13 C21 1.463(4)
C14 C24 1.504(4)
C15 C16 1.374(4)
C15 C20 1.383(4)
C16 C17 1.377(4)
C16 H16 0.9300
C17 C18 1.373(6)
C17 H17 0.9300
C18 C19 1.371(6)
C18 H18 0.9300
C19 C20 1.369(5)
C19 H19 0.9300
C20 H20 0.9300
C22 C23 1.497(5)
C22 H22B 0.9700
C22 H22A 0.9700
C23 H23B 0.9600
C23 H23C 0.9600
C23 H23A 0.9600
C24 H24C 0.9600
C24 H24A 0.9600
C24 H24B 0.9600

loop_
_geom_hbond_atom_site_label_D
_geom_hbond_atom_site_label_H
_geom_hbond_atom_site_label_A
_geom_hbond_site_symmetry_A
_geom_hbond_distance_DH
_geom_hbond_distance_HA
_geom_hbond_distance_DA
_geom_hbond_angle_DHA
C12 H12 O2 . 0.98 2.36 2.926(4) 116
C19 H19 O3 3_477 0.93 2.50 3.219(5) 134
C16 H16 S1 3_467 0.93 3.07 3.810(4) 138
C3 H3 C16 2_674 0.93 2.84 3.542(5) 133
C22 H22A C2 2_775 0.97 2.88 3.718(5) 145

loop_
_geom_torsion_atom_site_label_1
_geom_torsion_atom_site_label_2
_geom_torsion_atom_site_label_3
_geom_torsion_atom_site_label_4
_geom_torsion
C6 C1 C2 C3 2.3(5)
C10 C1 C2 C3 -179.4(3)
C1 C2 C3 C4 -0.4(6)
C2 C3 C4 C5 -1.5(6)
C3 C4 C5 C6 1.6(6)
C2 C1 C6 C5 -2.2(5)
C10 C1 C6 C5 179.6(3)
C2 C1 C6 C7 177.6(3)
C10 C1 C6 C7 -0.6(4)
C4 C5 C6 C1 0.3(5)
C4 C5 C6 C7 -179.5(3)
C1 C6 C7 O1 -175.6(3)
C5 C6 C7 O1 4.2(5)
C1 C6 C7 C8 5.5(4)
C5 C6 C7 C8 -174.7(3)
O1 C7 C8 C9 177.5(3)
C6 C7 C8 C9 -3.6(5)
O1 C7 C8 S1 -0.2(5)
C6 C7 C8 S1 178.7(2)
C11 S1 C8 C9 0.7(2)
C11 S1 C8 C7 178.6(3)
C7 C8 C9 N1 -179.8(3)
S1 C8 C9 N1 -1.9(3)
C7 C8 C9 C10 -3.3(4)
S1 C8 C9 C10 174.6(2)
C11 N1 C9 C8 2.4(3)
C12 N1 C9 C8 -167.3(3)
C11 N1 C9 C10 -173.9(2)
C12 N1 C9 C10 16.4(4)
C8 C9 C10 O2 -170.5(3)
N1 C9 C10 O2 5.5(5)
C8 C9 C10 C1 8.0(4)
N1 C9 C10 C1 -175.9(3)
C2 C1 C10 O2 -5.8(5)
C6 C1 C10 O2 172.5(3)
C2 C1 C10 C9 175.7(3)
C6 C1 C10 C9 -6.1(4)
C14 N2 C11 N1 -7.6(4)
C14 N2 C11 S1 170.2(2)
C9 N1 C11 N2 176.2(3)
C12 N1 C11 N2 -13.3(4)
C9 N1 C11 S1 -1.8(3)
C12 N1 C11 S1 168.65(19)
C8 S1 C11 N2 -177.5(3)
C8 S1 C11 N1 0.6(2)
C11 N1 C12 C15 -98.7(3)
C9 N1 C12 C15 70.4(3)
C11 N1 C12 C13 26.1(3)
C9 N1 C12 C13 -164.8(2)
N1 C12 C13 C14 -22.3(4)
C15 C12 C13 C14 100.5(3)
N1 C12 C13 C21 154.3(2)
C15 C12 C13 C21 -82.9(3)
C21 C13 C14 N2 -171.5(3)
C12 C13 C14 N2 4.5(4)
C21 C13 C14 C24 5.7(5)
C12 C13 C14 C24 -178.3(3)
C11 N2 C14 C13 11.8(4)
C11 N2 C14 C24 -165.7(3)
N1 C12 C15 C16 54.1(4)
C13 C12 C15 C16 -67.3(4)
N1 C12 C15 C20 -126.6(3)
C13 C12 C15 C20 112.0(3)
C20 C15 C16 C17 -0.2(5)
C12 C15 C16 C17 179.1(3)
C15 C16 C17 C18 -0.2(5)
C16 C17 C18 C19 0.4(6)
C17 C18 C19 C20 0.0(7)
C18 C19 C20 C15 -0.4(6)
C16 C15 C20 C19 0.5(5)
C12 C15 C20 C19 -178.8(3)
C22 O4 C21 O3 -5.1(5)
C22 O4 C21 C13 175.1(2)
C14 C13 C21 O3 167.2(3)
C12 C13 C21 O3 -9.1(4)
C14 C13 C21 O4 -12.9(4)
C12 C13 C21 O4 170.8(2)
C21 O4 C22 C23 -160.5(3)

_cod_database_fobs_code 2242306
